data_2001330
loop_
_publ_author_name
'Baldwin, S. L.'
'Baughman, R. G.'

_publ_section_title
;
 Structure of the charge-transfer complexes
 2,4,5,7-tetranitro-9-fluorenone--1-ethylnaphthalene (1/1) (I) and
 2,4,5,7-tetranitro-9-fluorenone--3,6-dimethylphenanthrene (1/1) (II)
;
_journal_issue 10
_journal_name_full 'Acta Crystallographica Section C'
_journal_page_first 1840
_journal_page_last 1844
_journal_paper_doi 10.1107/S0108270193002446
_journal_volume 49
_journal_year 1993
_chemical_formula_moiety 'C13 H4 N4 O9,C12 H12'
_chemical_formula_sum 'C25 H16 N4 O9'
_chemical_formula_weight 516.42
_symmetry_cell_setting monoclinic
_symmetry_space_group_name_Hall '-P 2ybc'
_symmetry_space_group_name_H-M 'P 1 21/c 1'
_atom_type_scat_source
; Hanson, Herman, Lea & Skillman (1964) for non-H atoms and from
Stewart, Davidson & Simpson (1965) for H atoms
;
_cell_angle_alpha 90.
_cell_angle_beta 91.85(2)
_cell_angle_gamma 90.
_cell_formula_units_Z 4
_cell_length_a 7.1310(10)
_cell_length_b 10.852(4)
_cell_length_c 29.553(8)
_cell_measurement_reflns_used 25
_cell_measurement_temperature 290
_cell_measurement_theta_max 26.6
_cell_measurement_theta_min 10.1
_cell_volume 2285.8(11)
_diffrn_measurement_device 'Siemens P3'
_diffrn_measurement_method \w/2\q
_diffrn_radiation_type CuK\a
_diffrn_radiation_wavelength 1.54184
_diffrn_reflns_av_R_equivalents 0.079
_diffrn_reflns_limit_h_max 8
_diffrn_reflns_limit_h_min 0
_diffrn_reflns_limit_k_max 12
_diffrn_reflns_limit_k_min -12
_diffrn_reflns_limit_l_max 32
_diffrn_reflns_limit_l_min -32
_diffrn_reflns_number 6348
_diffrn_reflns_theta_max 55
_diffrn_standards_decay_% .0
_diffrn_standards_interval_count 50
_diffrn_standards_number 3
_exptl_absorpt_coefficient_mu 1.005
_exptl_absorpt_correction_type none
_exptl_crystal_colour 'Deep red'
_exptl_crystal_density_diffrn 1.499
_exptl_crystal_description Prism
_exptl_crystal_F_000 1064
_exptl_crystal_size_max 0.21
_exptl_crystal_size_mid 0.15
_exptl_crystal_size_min 0.14
_refine_diff_density_max 0.3
_refine_diff_density_min -0.1
_refine_ls_extinction_method none
_refine_ls_goodness_of_fit_obs 3.77
_refine_ls_hydrogen_treatment noref
_refine_ls_number_parameters 343
_refine_ls_number_reflns 1745
_refine_ls_R_factor_obs 0.063
_refine_ls_shift/esd_max 0.01
_refine_ls_structure_factor_coef F
_refine_ls_weighting_details 'w = 1/\s^2^(F)'
_refine_ls_weighting_scheme calc
_refine_ls_wR_factor_obs 0.046
_reflns_number_observed 1745
_reflns_number_total 3174
_reflns_observed_criterion 'F>=3\s(F) and I>=3\s(I)'
_cod_data_source_file cd1015.cif
_cod_data_source_block cd1015_structure_1_of_2
_cod_depositor_comments
;
The following automatic conversions were performed:

'_refine_ls_weighting_scheme' value 'w = 1/\s^2^(F)' was changed to
'calc'. New tag '_refine_ls_weighting_details' was created. The value
of the new tag was set to 'w = 1/\s^2^(F)'.

Automatic conversion script
Id: cif_fix_values 3143 2015-03-26 13:38:13Z robertas 
;
_cod_original_cell_volume 2286.0(10)
_cod_database_code 2001330

loop_
_atom_site_label
_atom_site_fract_x
_atom_site_fract_y
_atom_site_fract_z
O1 .6954(7) 1.4072(3) .04520(10)
O2A .4573(8) .9390(4) .0444(2)
O2B .4926(9) .8423(5) .1072(2)
O4A .6398(7) 1.0670(4) .24510(10)
O4B .8692(6) 1.1938(4) .23390(10)
O5A .5416(6) 1.3284(4) .24600(10)
O5B .7488(7) 1.4402(4) .28300(10)
O7A .8463(7) 1.8240(4) .2042(2)
O7B .9238(9) 1.8156(4) .1340(2)
N2 .5007(9) .9342(6) .0841(2)
N4 .7316(9) 1.1365(5) .2213(2)
N5 .6725(8) 1.4027(5) .2478(2)
N7 .8680(10) 1.7711(5) .1679(3)
C1 .5934(8) 1.1527(6) .0808(2)
C2 .5669(8) 1.0482(6) .1071(2)
C3 .6061(8) 1.0439(5) .1525(2)
C4 .6640(8) 1.1498(5) .1743(2)
C5 .7316(8) 1.4546(5) .2045(2)
C6 .7812(9) 1.5784(5) .2062(2)
C7 .8114(9) 1.6372(6) .1665(2)
C8 .7920(9) 1.5826(5) .1243(2)
C9 .6989(9) 1.3798(5) .0843(2)
C10 .6486(8) 1.2572(5) .1044(2)
C11 .6789(8) 1.2605(5) .1510(2)
C12 .7208(8) 1.3912(5) .1642(2)
C13 .7450(8) 1.4580(5) .1244(2)
C14 .870(2) .7516(8) .4433(2)
C15 .9020(10) .6433(8) .4210(3)
C16 .8790(10) .6316(8) .3738(3)
C17 .8330(10) .7312(9) .3479(2)
C18 .7570(10) .9496(9) .3437(3)
C19 .7210(10) 1.0583(9) .3642(4)
C20 .7380(10) 1.0704(8) .4111(4)
C21 .7820(10) .9703(8) .4379(2)
C22 .8206(9) .8555(7) .4171(2)
C23 .8023(9) .8455(7) .3696(2)
C24 .884(2) .7616(8) .4938(3)
C25 .943(2) .6690(9) .5180(3)
H1 .5742 1.1525 .0475
H3 .5930 .9655 .1698
H6 .7968 1.6241 .2354
H8 .8110 1.6301 .0939
H15 .9441 .5687 .4379
H16 .8971 .5515 .3583
H17 .8191 .7257 .3144
H18 .7509 .9448 .3103
H19 .6818 1.1306 .3460
H20 .7196 1.1528 .4262
H21 .7879 .9788 .4716
H24A .9850 .8358 .5006
H24B .7466 .7861 .5047
H25A 1.0928 .6662 .5188
H25B .8940 .6917 .5534
H25C .8762 .5866 .5065
H25D .8159 .6303 .5337
H25E 1.0328 .7096 .5459
H25F 1.0143 .6045 .4990

loop_
_geom_angle_atom_site_label_1
_geom_angle_atom_site_label_2
_geom_angle_atom_site_label_3
_geom_angle
_geom_angle_publ_flag
C2 N2 O2A 118.6(6) yes
C2 N2 O2B 116.7(6) yes
O2A N2 O2B 124.7(7) yes
C4 N4 O4A 115.9(5) yes
C4 N4 O4B 118.6(5) yes
O4A N4 O4B 125.5(5) yes
C5 N5 O5A 116.7(5) yes
C5 N5 O5B 118.6(5) yes
O5A N5 O5B 124.6(6) yes
C7 N7 O7A 115.7(7) yes
C7 N7 O7B 117.5(7) yes
O7A N7 O7B 126.7(7) yes
C10 C1 C2 115.4(5) yes
C1 C2 C3 123.4(5) yes
C1 C2 N2 118.2(6) yes
C3 C2 N2 118.4(6) yes
C2 C3 C4 118.8(5) yes
C3 C4 N4 116.6(5) yes
C3 C4 C11 121.0(5) yes
C11 C4 N4 122.0(5) yes
C12 C5 N5 123.5(5) yes
C6 C5 C12 121.5(5) yes
C6 C5 N5 114.6(5) yes
C5 C6 C7 117.9(5) yes
C6 C7 C8 124.3(5) yes
C6 C7 N7 118.5(6) yes
C8 C7 N7 117.2(6) yes
C7 C8 C13 115.5(5) yes
C10 C9 C13 103.8(5) yes
C9 C10 C11 109.7(5) yes
C1 C10 C9 126.4(5) yes
C1 C10 C11 123.7(5) yes
C4 C11 C10 117.3(5) yes
C4 C11 C12 134.9(5) yes
C10 C11 C12 107.9(5) yes
C5 C12 C11 134.7(5) yes
C11 C12 C13 107.5(5) yes
C5 C12 C13 117.7(5) yes
C8 C13 C9 126.8(5) yes
C8 C13 C12 122.8(5) yes
C9 C13 C12 110.2(5) yes
C15 C14 C22 117.8(7) yes
C15 C14 C24 122.3(8) yes
C22 C14 C24 119.9(7) yes
C14 C15 C16 122.6(8) yes
C15 C16 C17 120.4(8) yes
C16 C17 C23 118.6(7) yes
C19 C18 C23 120.2(8) yes
C18 C19 C20 121.0(9) yes
C19 C20 C21 120.5(8) yes
C20 C21 C22 119.3(7) yes
C14 C22 C21 120.9(7) yes
C14 C22 C23 120.0(7) yes
C21 C22 C23 119.0(7) yes
C17 C23 C18 119.8(8) yes
C17 C23 C22 120.4(7) yes
O1 C9 C13 128.9(5) yes
O1 C9 C10 127.3(5) yes
C18 C23 C22 119.7(8) yes
C14 C24 C25 120.0(10) yes

loop_
_geom_bond_atom_site_label_1
_geom_bond_atom_site_label_2
_geom_bond_distance
_geom_bond_publ_flag
O1 C9 1.192(6) yes
O2A N2 1.204(6) yes
O2B N2 1.211(6) yes
O4A N4 1.232(5) yes
O4B N4 1.210(5) yes
O5A N5 1.233(5) yes
O5B N5 1.226(5) yes
O7A N7 1.229(6) yes
O7B N7 1.192(6) yes
N2 C2 1.481(7) yes
N4 C4 1.463(6) yes
N5 C5 1.473(6) yes
N7 C7 1.509(7) yes
C1 C2 1.391(6) yes
C1 C10 1.381(6) yes
C2 C3 1.363(7) yes
C3 C4 1.376(6) yes
C4 C11 1.391(6) yes
C5 C6 1.390(6) yes
C5 C12 1.376(6) yes
C6 C7 1.360(7) yes
C7 C8 1.382(7) yes
C8 C13 1.394(6) yes
C9 C10 1.505(6) yes
C9 C13 1.487(7) yes
C10 C11 1.387(6) yes
C11 C12 1.499(6) yes
C12 C13 1.396(6) yes
C14 C15 1.370(8) yes
C14 C22 1.405(8) yes
C14 C24 1.496(8) yes
C15 C16 1.404(9) yes
C16 C17 1.359(9) yes
C17 C23 1.416(8) yes
C18 C19 1.354(9) yes
C18 C23 1.396(9) yes
C19 C20 1.400(10) yes
C20 C21 1.375(9) yes
C21 C22 1.419(8) yes
C22 C23 1.410(7) yes
C24 C25 1.300(10) yes

loop_
_geom_torsion_atom_site_label_1
_geom_torsion_atom_site_label_2
_geom_torsion_atom_site_label_3
_geom_torsion_atom_site_label_4
_geom_torsion
_geom_torsion_publ_flag
C1 C2 N2 O2A -6.0(10) yes
C1 C2 N2 O2B 174.5(7) yes
C3 C2 N2 O2A 176.5(7) yes
C3 C2 N2 O2B -3.0(10) yes
C3 C4 N4 O4A -42.1(7) yes
C3 C4 N4 O4B 138.4(5) yes
C11 C4 N4 O4A 145.6(5) yes
C11 C4 N4 O4B -33.8(8) yes
C12 C5 N5 O5A -31.7(8) yes
C12 C5 N5 O5B 152.0(6) yes
C6 C5 N5 O5A 141.7(5) yes
C6 C5 N5 O5B -34.7(7) yes
C6 C7 N7 O7A -14.0(10) yes
C6 C7 N7 O7B 167.8(7) yes
C8 C7 N7 O7A 165.4(6) yes
C8 C7 N7 O7B -13.0(10) yes
C15 C14 C24 C25 6(2) yes
C22 C14 C24 C25 -175.0(10) yes
C13 C12 C11 C10 -9.7(7) yes
C5 C12 C11 C4 -12.0(10) yes
